data_7714697
loop_
_publ_author_name
'Travagin, Fabio'
'Macchia, Maria Ludovica'
'Grell, Toni'
'Bodn&#xe1;r, Judit'
'Baranyai, Zsolt'
'Artizzu, Flavia'
'Botta, Mauro'
'Giovenzana, Giovanni B.'

_publ_section_title
;
 EHDTA: a green approach to efficient Ln<sup>3+</sup>-chelators.
;
_journal_issue 4
_journal_name_full 'Dalton transactions (Cambridge, England : 2003)'
_journal_page_first 1779
_journal_page_last 1793
_journal_paper_doi 10.1039/d3dt03292b
_journal_volume 53
_journal_year 2024
_chemical_formula_moiety 'C15 H18 Gd N2 O12, 3(C H6 N3), 2(H2 O)'
_chemical_formula_sum 'C18 H40 Gd N11 O14'
_chemical_formula_weight 791.86
_chemical_melting_point ?
_chemical_name_common n/a
_chemical_name_systematic n/a
_space_group_crystal_system monoclinic
_space_group_IT_number 14
_space_group_name_Hall '-P 2yn'
_space_group_name_H-M_alt 'P 1 21/n 1'
_atom_sites_solution_hydrogens mixed
_atom_sites_solution_primary difmap
_audit_creation_method SHELXL-2018/3
_audit_update_record
;
2023-01-30 deposited with the CCDC.	2023-12-13 downloaded from the CCDC.
;
_cell_angle_alpha 90
_cell_angle_beta 95.4430(10)
_cell_angle_gamma 90
_cell_formula_units_Z 4
_cell_length_a 10.0882(2)
_cell_length_b 14.8564(2)
_cell_length_c 20.7254(3)
_cell_measurement_reflns_used 44595
_cell_measurement_temperature 298(2)
_cell_measurement_theta_max 31.3860
_cell_measurement_theta_min 1.9830
_cell_volume 3092.20(9)
_computing_cell_refinement 'CrysAlisPro 1.171.42.60a (Rigaku OD, 2022)'
_computing_data_collection 'APEX-II (Bruker, 2004)'
_computing_data_reduction 'CrysAlisPro 1.171.42.60a (Rigaku OD, 2022)'
_computing_structure_refinement 'SHELXL-2018/3 (Sheldrick, 2018)'
_computing_structure_solution 'SHELXT 2015 (Sheldrick, 2015)'
_diffrn_ambient_temperature 298(2)
_diffrn_measured_fraction_theta_full 1.000
_diffrn_measured_fraction_theta_max 1.000
_diffrn_measurement_device_type 'Bruker APEX II'
_diffrn_measurement_method '\w scans'
_diffrn_radiation_type MoK\a
_diffrn_radiation_wavelength 0.71073
_diffrn_reflns_av_R_equivalents 0.0636
_diffrn_reflns_av_unetI/netI 0.0259
_diffrn_reflns_Laue_measured_fraction_full 1.000
_diffrn_reflns_Laue_measured_fraction_max 1.000
_diffrn_reflns_limit_h_max 13
_diffrn_reflns_limit_h_min -13
_diffrn_reflns_limit_k_max 19
_diffrn_reflns_limit_k_min -19
_diffrn_reflns_limit_l_max 27
_diffrn_reflns_limit_l_min -27
_diffrn_reflns_number 63512
_diffrn_reflns_point_group_measured_fraction_full 1.000
_diffrn_reflns_point_group_measured_fraction_max 1.000
_diffrn_reflns_theta_full 25.242
_diffrn_reflns_theta_max 28.281
_diffrn_reflns_theta_min 1.689
_diffrn_source 'fine-focus sealed X-ray tube'
_exptl_absorpt_coefficient_mu 2.225
_exptl_absorpt_correction_T_max 1.00000
_exptl_absorpt_correction_T_min 0.70031
_exptl_absorpt_correction_type multi-scan
_exptl_absorpt_process_details
;
CrysAlisPro 1.171.42.60a (Rigaku Oxford Diffraction, 2022)
Empirical absorption correction using spherical harmonics,
implemented in SCALE3 ABSPACK scaling algorithm.
;
_exptl_crystal_colour colourless
_exptl_crystal_density_diffrn 1.701
_exptl_crystal_description needle
_exptl_crystal_F_000 1604
_exptl_crystal_size_max 0.200
_exptl_crystal_size_mid 0.050
_exptl_crystal_size_min 0.030
_refine_diff_density_max 1.614
_refine_diff_density_min -0.636
_refine_diff_density_rms 0.105
_refine_ls_extinction_method none
_refine_ls_goodness_of_fit_ref 1.074
_refine_ls_hydrogen_treatment mixed
_refine_ls_matrix_type full
_refine_ls_number_parameters 485
_refine_ls_number_reflns 7674
_refine_ls_number_restraints 22
_refine_ls_restrained_S_all 1.073
_refine_ls_R_factor_all 0.0334
_refine_ls_R_factor_gt 0.0298
_refine_ls_shift/su_max 0.001
_refine_ls_shift/su_mean 0.000
_refine_ls_structure_factor_coef Fsqd
_refine_ls_weighting_details 'w=1/[\s^2^(Fo^2^)+(0.0312P)^2^+3.2183P] where P=(Fo^2^+2Fc^2^)/3'
_refine_ls_weighting_scheme calc
_refine_ls_wR_factor_gt 0.0648
_refine_ls_wR_factor_ref 0.0666
_reflns_Friedel_coverage 0.000
_reflns_number_gt 6971
_reflns_number_total 7674
_reflns_threshold_expression 'I > 2\s(I)'
_cod_data_source_file d3dt03292b2.cif
_cod_data_source_block mtx017
_cod_depositor_comments
;
The following automatic conversions were performed:

data item '_chemical_melting_point' value 'Not measured' was changed
to '?' -- the value is undefined or not given.

Automatic conversion script
Id: cif_fix_values 8170 2020-07-09 18:12:32Z antanas 

 Adding full bibliography for 7714697.cif.
;
_cod_original_sg_symbol_H-M 'P 21/n'
_cod_database_code 7714697
_shelx_shelxl_version_number 2018/3
_shelx_space_group_comment
;
The symmetry employed for this shelxl refinement is uniquely defined
by the following loop, which should always be used as a source of
symmetry information in preference to the above space-group names.
They are only intended as comments.
;

loop_
_space_group_symop_operation_xyz
'x, y, z'
'-x+1/2, y+1/2, -z+1/2'
'-x, -y, -z'
'x-1/2, -y-1/2, z-1/2'

loop_
_atom_site_label
_atom_site_type_symbol
_atom_site_fract_x
_atom_site_fract_y
_atom_site_fract_z
_atom_site_U_iso_or_equiv
_atom_site_adp_type
_atom_site_occupancy
_atom_site_site_symmetry_order
_atom_site_calc_flag
_atom_site_refinement_flags_posn
_atom_site_refinement_flags_adp
_atom_site_refinement_flags_occupancy
_atom_site_disorder_assembly
_atom_site_disorder_group
C9 C 0.1414(2) 0.41748(17) 0.08920(12) 0.0284(5) Uani 1 1 d . . . . .
C8 C 0.0222(2) 0.35277(18) 0.09300(14) 0.0326(5) Uani 1 1 d . . . . .
H2A H -0.011838 0.359085 0.134988 0.039 Uiso 1 1 calc R U . . .
H2B H -0.048364 0.369328 0.060090 0.039 Uiso 1 1 calc R U . . .
C11 C 0.1694(3) 0.17310(19) -0.00499(12) 0.0322(5) Uani 1 1 d . . . . .
C10 C 0.0575(3) 0.2361(2) 0.01251(13) 0.0357(6) Uani 1 1 d . . . . .
H4A H 0.063760 0.292169 -0.010958 0.043 Uiso 1 1 calc R U . . .
H4B H -0.027500 0.208749 -0.001899 0.043 Uiso 1 1 calc R U . . .
C2 C -0.0303(2) 0.19416(18) 0.11686(14) 0.0322(5) Uani 1 1 d . . . . .
H5A H -0.117888 0.194516 0.093138 0.039 Uiso 1 1 calc R U . . .
H5B H -0.039361 0.216834 0.160110 0.039 Uiso 1 1 calc R U . . .
C3 C 0.0208(2) 0.09712(17) 0.12192(12) 0.0288(5) Uani 1 1 d . . . . .
H6 H 0.012240 0.068549 0.079108 0.035 Uiso 1 1 calc R U . . .
C4 C -0.0490(3) 0.0395(2) 0.17068(15) 0.0387(6) Uani 1 1 d . . . . .
H7A H -0.124576 0.007387 0.149285 0.046 Uiso 1 1 calc R U . . .
H7B H -0.079050 0.076396 0.205059 0.046 Uiso 1 1 calc R U . . .
C5 C 0.0620(3) -0.02666(19) 0.19740(15) 0.0394(6) Uani 1 1 d . . . . .
H8A H 0.046951 -0.047334 0.240489 0.047 Uiso 1 1 calc R U . . .
H8B H 0.066271 -0.078405 0.169120 0.047 Uiso 1 1 calc R U . . .
C6 C 0.1915(3) 0.03009(17) 0.19896(13) 0.0309(5) Uani 1 1 d . . . . .
H9 H 0.265944 -0.007736 0.188279 0.037 Uiso 1 1 calc R U . . .
C7 C 0.2278(3) 0.07945(19) 0.26269(13) 0.0334(5) Uani 1 1 d . . . . .
H10A H 0.150664 0.112383 0.274460 0.040 Uiso 1 1 calc R U . . .
H10B H 0.251794 0.035729 0.296559 0.040 Uiso 1 1 calc R U . . .
C15 C 0.2245(2) 0.28218(18) 0.29232(13) 0.0297(5) Uani 1 1 d . . . . .
C14 C 0.3359(3) 0.2131(2) 0.31100(12) 0.0330(6) Uani 1 1 d . . . . .
H12A H 0.420793 0.244010 0.317996 0.040 Uiso 1 1 calc R U . . .
H12B H 0.319127 0.183459 0.351119 0.040 Uiso 1 1 calc R U . . .
C13 C 0.5255(2) 0.07417(18) 0.19840(12) 0.0295(5) Uani 1 1 d . . . . .
C12 C 0.4741(3) 0.0970(2) 0.26419(12) 0.0330(6) Uani 1 1 d . . . . .
H14A H 0.466248 0.041651 0.288384 0.040 Uiso 1 1 calc R U . . .
H14B H 0.539270 0.134694 0.288687 0.040 Uiso 1 1 calc R U . . .
C1 C 0.5728(2) 0.30645(17) 0.13951(12) 0.0266(5) Uani 1 1 d . . . . .
C16 C 0.6654(3) 0.0819(2) -0.00199(13) 0.0355(6) Uani 1 1 d . . . . .
C17 C 0.5455(3) 0.41670(18) -0.04767(12) 0.0311(5) Uani 1 1 d . . . . .
C18 C 0.8187(3) 0.3151(2) 0.31054(13) 0.0346(6) Uani 1 1 d . . . . .
N1 N 0.0603(2) 0.25659(14) 0.08339(10) 0.0265(4) Uani 1 1 d . . . . .
N2 N 0.34224(19) 0.14430(15) 0.25865(9) 0.0261(4) Uani 1 1 d . . . . .
N3 N 0.6473(4) 0.0329(2) 0.04959(14) 0.0570(8) Uani 1 1 d D . . . .
N4 N 0.7223(3) 0.04523(19) -0.05188(13) 0.0456(6) Uani 1 1 d D . . . .
N5 N 0.6315(3) 0.1704(2) -0.00521(15) 0.0517(7) Uani 1 1 d D . . . .
N6 N 0.4377(3) 0.37364(19) -0.02999(12) 0.0398(5) Uani 1 1 d D . . . .
N7 N 0.5391(3) 0.46676(19) -0.10194(12) 0.0426(6) Uani 1 1 d D . . . .
N8 N 0.6637(2) 0.40717(19) -0.01151(13) 0.0419(6) Uani 1 1 d D . . . .
N9 N 0.8745(3) 0.3101(2) 0.25429(13) 0.0456(6) Uani 1 1 d D . . . .
N10 N 0.8966(3) 0.3181(2) 0.36674(13) 0.0481(7) Uani 1 1 d D . . . .
N11 N 0.6855(2) 0.3141(2) 0.31025(12) 0.0436(6) Uani 1 1 d D . . . .
O5 O 0.25874(17) 0.38388(13) 0.10180(10) 0.0345(4) Uani 1 1 d . . . . .
O6 O 0.1171(2) 0.49923(13) 0.07649(11) 0.0416(5) Uani 1 1 d . . . . .
O7 O 0.27472(19) 0.16711(14) 0.03449(9) 0.0359(4) Uani 1 1 d . . . . .
O8 O 0.1549(3) 0.13182(17) -0.05877(10) 0.0514(6) Uani 1 1 d . . . . .
O4 O 0.16230(17) 0.09956(12) 0.14839(9) 0.0297(4) Uani 1 1 d . . . . .
O11 O 0.19103(19) 0.29575(14) 0.23186(9) 0.0346(4) Uani 1 1 d . . . . .
O12 O 0.1744(2) 0.32267(15) 0.33858(10) 0.0425(5) Uani 1 1 d . . . . .
O9 O 0.45841(17) 0.10259(12) 0.14624(8) 0.0298(4) Uani 1 1 d . . . . .
O10 O 0.6316(2) 0.02999(19) 0.19920(11) 0.0549(6) Uani 1 1 d . . . . .
O2 O 0.51340(17) 0.30268(14) 0.19332(9) 0.0335(4) Uani 1 1 d . . . . .
O1 O 0.50382(19) 0.27619(12) 0.08683(8) 0.0292(4) Uani 1 1 d . . . . .
O3 O 0.69119(18) 0.33731(15) 0.13735(10) 0.0410(5) Uani 1 1 d . . . . .
O13 O 0.7205(2) 0.51290(18) 0.18123(12) 0.0503(6) Uani 1 1 d D . . . .
O14 O 0.8513(3) 0.5813(2) 0.07649(14) 0.0641(7) Uani 1 1 d D . . . .
Gd1 Gd 0.31074(2) 0.23165(2) 0.14211(2) 0.02111(4) Uani 1 1 d . . . . .
H3C H 0.608(4) 0.053(3) 0.0825(16) 0.087(15) Uiso 1 1 d D . . . .
H3D H 0.677(4) -0.0217(15) 0.0541(18) 0.052(11) Uiso 1 1 d D . . . .
H4C H 0.719(3) 0.074(2) -0.0880(12) 0.045(9) Uiso 1 1 d D . . . .
H4D H 0.726(5) -0.0125(14) -0.057(2) 0.086(15) Uiso 1 1 d D . . . .
H5C H 0.590(4) 0.183(3) 0.0277(15) 0.071(13) Uiso 1 1 d D . . . .
H5D H 0.648(5) 0.200(3) -0.0402(17) 0.088(17) Uiso 1 1 d D . . . .
H6C H 0.361(2) 0.392(2) -0.0473(15) 0.040(9) Uiso 1 1 d D . . . .
H6D H 0.443(3) 0.348(2) 0.0075(10) 0.037(8) Uiso 1 1 d D . . . .
H7C H 0.461(2) 0.467(3) -0.1242(18) 0.064(12) Uiso 1 1 d D . . . .
H7D H 0.606(3) 0.505(2) -0.1049(18) 0.056(11) Uiso 1 1 d D . . . .
H8C H 0.729(3) 0.436(2) -0.0262(18) 0.058(11) Uiso 1 1 d D . . . .
H8D H 0.659(4) 0.383(3) 0.0273(12) 0.063(12) Uiso 1 1 d D . . . .
H9C H 0.825(3) 0.314(3) 0.2180(12) 0.057(11) Uiso 1 1 d D . . . .
H9D H 0.9600(19) 0.316(3) 0.2554(18) 0.056(11) Uiso 1 1 d D . . . .
H10C H 0.980(2) 0.324(3) 0.362(2) 0.067(12) Uiso 1 1 d D . . . .
H10D H 0.867(4) 0.326(3) 0.4043(12) 0.064(12) Uiso 1 1 d D . . . .
H11C H 0.635(4) 0.315(3) 0.2725(13) 0.070(13) Uiso 1 1 d D . . . .
H11D H 0.654(4) 0.318(3) 0.3482(12) 0.056(11) Uiso 1 1 d D . . . .
H13C H 0.718(5) 0.4592(16) 0.169(2) 0.080(15) Uiso 1 1 d D . . . .
H13D H 0.759(4) 0.517(3) 0.2187(12) 0.068(13) Uiso 1 1 d D . . . .
H14C H 0.821(3) 0.563(3) 0.1104(13) 0.050(10) Uiso 1 1 d D . . . .
H14D H 0.926(3) 0.556(3) 0.079(2) 0.075(14) Uiso 1 1 d D . . . .

loop_
_atom_site_aniso_label
_atom_site_aniso_U_11
_atom_site_aniso_U_22
_atom_site_aniso_U_33
_atom_site_aniso_U_23
_atom_site_aniso_U_13
_atom_site_aniso_U_12
C9 0.0297(12) 0.0308(12) 0.0247(11) 0.0025(9) 0.0030(9) 0.0018(10)
C8 0.0223(11) 0.0293(13) 0.0468(15) 0.0036(11) 0.0060(10) 0.0039(9)
C11 0.0390(14) 0.0376(14) 0.0205(11) 0.0035(10) 0.0057(9) -0.0066(11)
C10 0.0378(14) 0.0432(15) 0.0246(12) 0.0028(11) -0.0046(10) 0.0009(12)
C2 0.0224(11) 0.0340(13) 0.0409(14) 0.0026(11) 0.0069(10) -0.0024(10)
C3 0.0228(11) 0.0318(12) 0.0317(12) -0.0034(10) 0.0019(9) -0.0039(9)
C4 0.0290(13) 0.0362(14) 0.0522(17) 0.0040(12) 0.0105(12) -0.0068(11)
C5 0.0401(15) 0.0330(14) 0.0451(16) 0.0090(12) 0.0041(12) -0.0096(12)
C6 0.0327(13) 0.0281(12) 0.0325(13) 0.0049(10) 0.0062(10) -0.0011(10)
C7 0.0336(13) 0.0386(14) 0.0285(12) 0.0055(11) 0.0062(10) -0.0032(11)
C15 0.0211(11) 0.0357(13) 0.0330(13) -0.0093(10) 0.0054(9) -0.0018(9)
C14 0.0286(12) 0.0465(15) 0.0237(12) -0.0071(11) 0.0015(9) 0.0026(11)
C13 0.0274(12) 0.0330(13) 0.0287(12) 0.0039(10) 0.0055(9) 0.0058(10)
C12 0.0296(12) 0.0436(15) 0.0258(12) 0.0035(11) 0.0025(9) 0.0119(11)
C1 0.0211(10) 0.0293(12) 0.0293(12) -0.0009(10) 0.0015(9) -0.0005(9)
C16 0.0328(13) 0.0459(16) 0.0276(12) -0.0061(11) 0.0017(10) 0.0041(11)
C17 0.0341(13) 0.0306(12) 0.0291(12) -0.0026(10) 0.0057(10) 0.0009(10)
C18 0.0301(13) 0.0398(15) 0.0333(13) -0.0011(11) 0.0004(10) 0.0043(11)
N1 0.0228(10) 0.0293(10) 0.0275(10) 0.0012(8) 0.0032(8) 0.0018(8)
N2 0.0224(9) 0.0334(11) 0.0231(9) -0.0026(8) 0.0056(7) 0.0023(8)
N3 0.070(2) 0.069(2) 0.0348(14) 0.0026(14) 0.0188(13) 0.0018(17)
N4 0.0654(18) 0.0411(14) 0.0328(13) 0.0007(11) 0.0177(12) 0.0133(13)
N5 0.0606(18) 0.0489(16) 0.0456(16) -0.0143(13) 0.0045(14) 0.0150(14)
N6 0.0354(13) 0.0478(14) 0.0358(13) 0.0114(11) 0.0010(10) -0.0031(11)
N7 0.0409(14) 0.0509(15) 0.0358(13) 0.0099(11) 0.0026(11) -0.0069(12)
N8 0.0316(12) 0.0517(15) 0.0422(14) 0.0114(12) 0.0020(10) -0.0005(11)
N9 0.0296(12) 0.0701(19) 0.0372(13) -0.0053(13) 0.0037(10) 0.0065(12)
N10 0.0308(13) 0.076(2) 0.0365(14) 0.0015(13) -0.0016(10) 0.0029(13)
N11 0.0282(12) 0.0701(19) 0.0318(12) -0.0066(12) -0.0010(9) 0.0013(12)
O5 0.0260(9) 0.0311(9) 0.0459(11) 0.0078(8) 0.0009(8) -0.0001(7)
O6 0.0364(10) 0.0300(10) 0.0585(13) 0.0082(9) 0.0062(9) 0.0045(8)
O7 0.0323(9) 0.0480(11) 0.0276(9) -0.0068(8) 0.0040(7) 0.0012(8)
O8 0.0656(15) 0.0630(15) 0.0246(10) -0.0094(10) -0.0006(9) 0.0028(12)
O4 0.0233(8) 0.0329(9) 0.0324(9) 0.0095(7) 0.0001(7) -0.0053(7)
O11 0.0326(9) 0.0399(10) 0.0317(9) -0.0033(8) 0.0049(7) 0.0092(8)
O12 0.0368(10) 0.0500(12) 0.0423(11) -0.0182(10) 0.0121(8) 0.0014(9)
O9 0.0306(9) 0.0334(9) 0.0260(8) 0.0019(7) 0.0066(7) 0.0078(7)
O10 0.0431(12) 0.0830(18) 0.0395(11) 0.0043(11) 0.0082(9) 0.0353(12)
O2 0.0251(8) 0.0481(11) 0.0273(9) -0.0069(8) 0.0017(7) -0.0062(8)
O1 0.0321(9) 0.0345(10) 0.0200(8) 0.0018(7) -0.0022(7) -0.0051(7)
O3 0.0252(9) 0.0541(12) 0.0439(11) -0.0049(10) 0.0042(8) -0.0122(9)
O13 0.0503(13) 0.0532(15) 0.0451(13) -0.0012(11) -0.0067(10) -0.0110(11)
O14 0.0481(15) 0.087(2) 0.0566(16) 0.0282(15) 0.0028(12) 0.0134(14)
Gd1 0.01829(6) 0.02457(7) 0.02058(6) 0.00049(4) 0.00244(4) 0.00017(4)

loop_
_atom_type_symbol
_atom_type_description
_atom_type_scat_dispersion_real
_atom_type_scat_dispersion_imag
_atom_type_scat_source
C C 0.0033 0.0016 'International Tables Vol C Tables 4.2.6.8 and 6.1.1.4'
H H 0.0000 0.0000 'International Tables Vol C Tables 4.2.6.8 and 6.1.1.4'
N N 0.0061 0.0033 'International Tables Vol C Tables 4.2.6.8 and 6.1.1.4'
O O 0.0106 0.0060 'International Tables Vol C Tables 4.2.6.8 and 6.1.1.4'
Gd Gd -0.1653 3.9035 'International Tables Vol C Tables 4.2.6.8 and 6.1.1.4'

loop_
_geom_angle_atom_site_label_1
_geom_angle_atom_site_label_2
_geom_angle_atom_site_label_3
_geom_angle
_geom_angle_site_symmetry_1
_geom_angle_site_symmetry_3
_geom_angle_publ_flag
O6 C9 O5 124.8(2) . . ?
O6 C9 C8 118.2(2) . . ?
O5 C9 C8 116.9(2) . . ?
N1 C8 C9 112.1(2) . . ?
N1 C8 H2A 109.2 . . ?
C9 C8 H2A 109.2 . . ?
N1 C8 H2B 109.2 . . ?
C9 C8 H2B 109.2 . . ?
H2A C8 H2B 107.9 . . ?
O8 C11 O7 123.2(3) . . ?
O8 C11 C10 118.4(2) . . ?
O7 C11 C10 118.4(2) . . ?
N1 C10 C11 114.2(2) . . ?
N1 C10 H4A 108.7 . . ?
C11 C10 H4A 108.7 . . ?
N1 C10 H4B 108.7 . . ?
C11 C10 H4B 108.7 . . ?
H4A C10 H4B 107.6 . . ?
N1 C2 C3 113.2(2) . . ?
N1 C2 H5A 108.9 . . ?
C3 C2 H5A 108.9 . . ?
N1 C2 H5B 108.9 . . ?
C3 C2 H5B 108.9 . . ?
H5A C2 H5B 107.8 . . ?
O4 C3 C2 107.98(19) . . ?
O4 C3 C4 104.8(2) . . ?
C2 C3 C4 113.3(2) . . ?
O4 C3 H6 110.2 . . ?
C2 C3 H6 110.2 . . ?
C4 C3 H6 110.2 . . ?
C3 C4 C5 103.0(2) . . ?
C3 C4 H7A 111.2 . . ?
C5 C4 H7A 111.2 . . ?
C3 C4 H7B 111.2 . . ?
C5 C4 H7B 111.2 . . ?
H7A C4 H7B 109.1 . . ?
C6 C5 C4 103.9(2) . . ?
C6 C5 H8A 111.0 . . ?
C4 C5 H8A 111.0 . . ?
C6 C5 H8B 111.0 . . ?
C4 C5 H8B 111.0 . . ?
H8A C5 H8B 109.0 . . ?
O4 C6 C7 107.1(2) . . ?
O4 C6 C5 104.7(2) . . ?
C7 C6 C5 114.3(2) . . ?
O4 C6 H9 110.2 . . ?
C7 C6 H9 110.2 . . ?
C5 C6 H9 110.2 . . ?
N2 C7 C6 112.4(2) . . ?
N2 C7 H10A 109.1 . . ?
C6 C7 H10A 109.1 . . ?
N2 C7 H10B 109.1 . . ?
C6 C7 H10B 109.1 . . ?
H10A C7 H10B 107.9 . . ?
O12 C15 O11 125.0(2) . . ?
O12 C15 C14 117.1(2) . . ?
O11 C15 C14 117.9(2) . . ?
N2 C14 C15 110.6(2) . . ?
N2 C14 H12A 109.5 . . ?
C15 C14 H12A 109.5 . . ?
N2 C14 H12B 109.5 . . ?
C15 C14 H12B 109.5 . . ?
H12A C14 H12B 108.1 . . ?
O10 C13 O9 124.1(2) . . ?
O10 C13 C12 117.5(2) . . ?
O9 C13 C12 118.4(2) . . ?
N2 C12 C13 113.9(2) . . ?
N2 C12 H14A 108.8 . . ?
C13 C12 H14A 108.8 . . ?
N2 C12 H14B 108.8 . . ?
C13 C12 H14B 108.8 . . ?
H14A C12 H14B 107.7 . . ?
O3 C1 O2 123.0(2) . . ?
O3 C1 O1 120.9(2) . . ?
O2 C1 O1 116.2(2) . . ?
O3 C1 Gd1 177.95(19) . . ?
O2 C1 Gd1 58.27(12) . . ?
O1 C1 Gd1 57.91(12) . . ?
N3 C16 N4 120.1(3) . . ?
N3 C16 N5 121.3(3) . . ?
N4 C16 N5 118.6(3) . . ?
N6 C17 N7 121.1(3) . . ?
N6 C17 N8 119.5(3) . . ?
N7 C17 N8 119.4(3) . . ?
N10 C18 N11 120.5(3) . . ?
N10 C18 N9 119.7(3) . . ?
N11 C18 N9 119.8(3) . . ?
C8 N1 C10 110.1(2) . . ?
C8 N1 C2 110.47(19) . . ?
C10 N1 C2 111.6(2) . . ?
C8 N1 Gd1 108.00(15) . . ?
C10 N1 Gd1 109.92(15) . . ?
C2 N1 Gd1 106.62(14) . . ?
C14 N2 C12 111.29(19) . . ?
C14 N2 C7 108.06(19) . . ?
C12 N2 C7 111.9(2) . . ?
C14 N2 Gd1 107.88(15) . . ?
C12 N2 Gd1 108.55(14) . . ?
C7 N2 Gd1 109.03(14) . . ?
C16 N3 H3C 124(3) . . ?
C16 N3 H3D 122(3) . . ?
H3C N3 H3D 114(4) . . ?
C16 N4 H4C 119(2) . . ?
C16 N4 H4D 122(3) . . ?
H4C N4 H4D 113(4) . . ?
C16 N5 H5C 109(3) . . ?
C16 N5 H5D 118(4) . . ?
H5C N5 H5D 134(5) . . ?
C17 N6 H6C 117(2) . . ?
C17 N6 H6D 118(2) . . ?
H6C N6 H6D 119(3) . . ?
C17 N7 H7C 115(3) . . ?
C17 N7 H7D 116(2) . . ?
H7C N7 H7D 128(4) . . ?
C17 N8 H8C 115(3) . . ?
C17 N8 H8D 115(3) . . ?
H8C N8 H8D 129(4) . . ?
C18 N9 H9C 120(3) . . ?
C18 N9 H9D 118(3) . . ?
H9C N9 H9D 121(4) . . ?
C18 N10 H10C 114(3) . . ?
C18 N10 H10D 124(3) . . ?
H10C N10 H10D 121(4) . . ?
C18 N11 H11C 119(3) . . ?
C18 N11 H11D 116(3) . . ?
H11C N11 H11D 124(4) . . ?
C9 O5 Gd1 126.12(16) . . ?
C11 O7 Gd1 127.11(17) . . ?
C3 O4 C6 111.44(18) . . ?
C3 O4 Gd1 124.47(14) . . ?
C6 O4 Gd1 120.55(14) . . ?
C15 O11 Gd1 124.48(16) . . ?
C13 O9 Gd1 124.05(16) . . ?
C1 O2 Gd1 94.55(14) . . ?
C1 O1 Gd1 94.92(14) . . ?
H13C O13 H13D 110(4) . . ?
H14C O14 H14D 102(4) . . ?
O7 Gd1 O9 75.97(6) . . ?
O7 Gd1 O1 74.46(6) . . ?
O9 Gd1 O1 73.52(6) . . ?
O7 Gd1 O5 92.45(7) . . ?
O9 Gd1 O5 148.52(6) . . ?
O1 Gd1 O5 75.20(6) . . ?
O7 Gd1 O2 127.95(6) . . ?
O9 Gd1 O2 80.84(7) . . ?
O1 Gd1 O2 54.34(6) . . ?
O5 Gd1 O2 83.86(7) . . ?
O7 Gd1 O4 72.34(6) . . ?
O9 Gd1 O4 75.19(6) . . ?
O1 Gd1 O4 138.72(6) . . ?
O5 Gd1 O4 129.61(6) . . ?
O2 Gd1 O4 143.24(6) . . ?
O7 Gd1 O11 142.62(6) . . ?
O9 Gd1 O11 127.84(6) . . ?
O1 Gd1 O11 135.12(6) . . ?
O5 Gd1 O11 78.42(7) . . ?
O2 Gd1 O11 87.47(6) . . ?
O4 Gd1 O11 85.74(6) . . ?
O7 Gd1 N1 65.85(6) . . ?
O9 Gd1 N1 131.62(6) . . ?
O1 Gd1 N1 120.04(6) . . ?
O5 Gd1 N1 64.06(6) . . ?
O2 Gd1 N1 146.63(7) . . ?
O4 Gd1 N1 65.91(6) . . ?
O11 Gd1 N1 77.73(6) . . ?
O7 Gd1 N2 128.33(7) . . ?
O9 Gd1 N2 64.78(6) . . ?
O1 Gd1 N2 120.79(6) . . ?
O5 Gd1 N2 137.95(6) . . ?
O2 Gd1 N2 78.44(6) . . ?
O4 Gd1 N2 66.30(6) . . ?
O11 Gd1 N2 63.09(6) . . ?
N1 Gd1 N2 118.98(6) . . ?
O7 Gd1 C1 101.17(7) . . ?
O9 Gd1 C1 75.12(7) . . ?
O1 Gd1 C1 27.17(6) . . ?
O5 Gd1 C1 78.71(7) . . ?
O2 Gd1 C1 27.18(6) . . ?
O4 Gd1 C1 150.30(7) . . ?
O11 Gd1 C1 112.14(7) . . ?
N1 Gd1 C1 139.04(7) . . ?
N2 Gd1 C1 99.80(6) . . ?

loop_
_geom_bond_atom_site_label_1
_geom_bond_atom_site_label_2
_geom_bond_distance
_geom_bond_site_symmetry_2
_geom_bond_publ_flag
C9 O6 1.262(3) . ?
C9 O5 1.289(3) . ?
C9 C8 1.547(4) . ?
C8 N1 1.498(3) . ?
C8 H2A 0.9700 . ?
C8 H2B 0.9700 . ?
C11 O8 1.268(3) . ?
C11 O7 1.281(3) . ?
C11 C10 1.536(4) . ?
C10 N1 1.498(3) . ?
C10 H4A 0.9700 . ?
C10 H4B 0.9700 . ?
C2 N1 1.515(3) . ?
C2 C3 1.531(4) . ?
C2 H5A 0.9700 . ?
C2 H5B 0.9700 . ?
C3 O4 1.480(3) . ?
C3 C4 1.545(4) . ?
C3 H6 0.9800 . ?
C4 C5 1.552(4) . ?
C4 H7A 0.9700 . ?
C4 H7B 0.9700 . ?
C5 C6 1.552(4) . ?
C5 H8A 0.9700 . ?
C5 H8B 0.9700 . ?
C6 O4 1.481(3) . ?
C6 C7 1.525(4) . ?
C6 H9 0.9800 . ?
C7 N2 1.512(3) . ?
C7 H10A 0.9700 . ?
C7 H10B 0.9700 . ?
C15 O12 1.276(3) . ?
C15 O11 1.282(3) . ?
C15 C14 1.544(4) . ?
C14 N2 1.496(3) . ?
C14 H12A 0.9700 . ?
C14 H12B 0.9700 . ?
C13 O10 1.255(3) . ?
C13 O9 1.291(3) . ?
C13 C12 1.542(3) . ?
C12 N2 1.499(3) . ?
C12 H14A 0.9700 . ?
C12 H14B 0.9700 . ?
C1 O3 1.284(3) . ?
C1 O2 1.316(3) . ?
C1 O1 1.317(3) . ?
C1 Gd1 2.873(2) . ?
C16 N3 1.320(4) . ?
C16 N4 1.344(4) . ?
C16 N5 1.358(4) . ?
C17 N6 1.342(4) . ?
C17 N7 1.345(4) . ?
C17 N8 1.355(4) . ?
C18 N10 1.342(4) . ?
C18 N11 1.343(4) . ?
C18 N9 1.344(4) . ?
N1 Gd1 2.724(2) . ?
N2 Gd1 2.734(2) . ?
N3 H3C 0.875(19) . ?
N3 H3D 0.869(18) . ?
N4 H4C 0.863(18) . ?
N4 H4D 0.866(19) . ?
N5 H5C 0.859(19) . ?
N5 H5D 0.880(19) . ?
N6 H6C 0.865(18) . ?
N6 H6D 0.865(18) . ?
N7 H7C 0.877(19) . ?
N7 H7D 0.887(18) . ?
N8 H8C 0.865(18) . ?
N8 H8D 0.886(19) . ?
N9 H9C 0.865(18) . ?
N9 H9D 0.865(18) . ?
N10 H10C 0.866(19) . ?
N10 H10D 0.865(19) . ?
N11 H11C 0.892(19) . ?
N11 H11D 0.875(18) . ?
O5 Gd1 2.4505(18) . ?
O7 Gd1 2.4234(18) . ?
O4 Gd1 2.4793(17) . ?
O11 Gd1 2.5002(18) . ?
O9 Gd1 2.4245(17) . ?
O2 Gd1 2.4511(17) . ?
O1 Gd1 2.4429(18) . ?
O13 H13C 0.835(19) . ?
O13 H13D 0.836(19) . ?
O14 H14C 0.835(18) . ?
O14 H14D 0.833(19) . ?

loop_
_geom_hbond_atom_site_label_D
_geom_hbond_atom_site_label_H
_geom_hbond_atom_site_label_A
_geom_hbond_distance_DH
_geom_hbond_distance_HA
_geom_hbond_distance_DA
_geom_hbond_angle_DHA
_geom_hbond_site_symmetry_A
_geom_hbond_publ_flag
N4 H4C O12 0.863(18) 2.17(2) 3.005(3) 162(3) 4_665 yes
N5 H5C O1 0.859(19) 2.09(3) 2.870(3) 151(4) . yes
N6 H6D O1 0.865(18) 2.00(2) 2.845(3) 164(3) . yes
N6 H6C O14 0.865(18) 2.207(19) 3.057(4) 167(3) 3_665 yes
N7 H7D O5 0.887(18) 2.14(2) 3.013(3) 167(4) 3_665 yes
N7 H7C O13 0.877(19) 2.10(2) 2.973(4) 172(4) 3_665 yes
N8 H8C O6 0.865(18) 2.17(2) 3.033(3) 172(4) 3_665 yes
N9 H9C O3 0.865(18) 2.08(2) 2.934(3) 172(4) . yes
N10 H10C O12 0.866(19) 2.06(2) 2.917(3) 171(4) 1_655 yes
N11 H11C O2 0.892(19) 1.96(2) 2.849(3) 173(4) . yes
N11 H11D O8 0.875(18) 2.07(2) 2.876(3) 153(4) 4_666 yes
O13 H13C O3 0.835(19) 1.94(2) 2.769(3) 174(5) . yes
O13 H13D O10 0.836(19) 1.95(2) 2.780(3) 172(4) 2_655 yes
O14 H14C O13 0.835(18) 2.01(2) 2.833(4) 170(4) . yes
O14 H14D O6 0.833(19) 2.12(2) 2.946(3) 175(5) 1_655 yes

loop_
_geom_torsion_atom_site_label_1
_geom_torsion_atom_site_label_2
_geom_torsion_atom_site_label_3
_geom_torsion_atom_site_label_4
_geom_torsion
_geom_torsion_site_symmetry_1
_geom_torsion_site_symmetry_2
_geom_torsion_site_symmetry_3
_geom_torsion_site_symmetry_4
_geom_torsion_publ_flag
O6 C9 C8 N1 158.5(2) . . . . ?
O5 C9 C8 N1 -24.0(3) . . . . ?
O8 C11 C10 N1 160.2(2) . . . . ?
O7 C11 C10 N1 -22.0(4) . . . . ?
N1 C2 C3 O4 49.4(3) . . . . ?
N1 C2 C3 C4 164.9(2) . . . . ?
O4 C3 C4 C5 -30.5(3) . . . . ?
C2 C3 C4 C5 -147.9(2) . . . . ?
C3 C4 C5 C6 34.8(3) . . . . ?
C4 C5 C6 O4 -26.1(3) . . . . ?
C4 C5 C6 C7 90.7(3) . . . . ?
O4 C6 C7 N2 -56.1(3) . . . . ?
C5 C6 C7 N2 -171.5(2) . . . . ?
O12 C15 C14 N2 154.7(2) . . . . ?
O11 C15 C14 N2 -26.5(3) . . . . ?
O10 C13 C12 N2 -176.0(3) . . . . ?
O9 C13 C12 N2 5.0(4) . . . . ?
C9 C8 N1 C10 -82.7(3) . . . . ?
C9 C8 N1 C2 153.5(2) . . . . ?
C9 C8 N1 Gd1 37.3(2) . . . . ?
C11 C10 N1 C8 142.0(2) . . . . ?
C11 C10 N1 C2 -94.9(3) . . . . ?
C11 C10 N1 Gd1 23.2(3) . . . . ?
C3 C2 N1 C8 -167.3(2) . . . . ?
C3 C2 N1 C10 69.8(3) . . . . ?
C3 C2 N1 Gd1 -50.2(2) . . . . ?
C15 C14 N2 C12 160.6(2) . . . . ?
C15 C14 N2 C7 -76.1(3) . . . . ?
C15 C14 N2 Gd1 41.6(2) . . . . ?
C13 C12 N2 C14 -143.5(2) . . . . ?
C13 C12 N2 C7 95.4(3) . . . . ?
C13 C12 N2 Gd1 -25.0(3) . . . . ?
C6 C7 N2 C14 158.0(2) . . . . ?
C6 C7 N2 C12 -79.1(3) . . . . ?
C6 C7 N2 Gd1 41.0(2) . . . . ?
O6 C9 O5 Gd1 170.4(2) . . . . ?
C8 C9 O5 Gd1 -6.8(3) . . . . ?
O8 C11 O7 Gd1 -174.7(2) . . . . ?
C10 C11 O7 Gd1 7.7(3) . . . . ?
C2 C3 O4 C6 135.8(2) . . . . ?
C4 C3 O4 C6 14.8(3) . . . . ?
C2 C3 O4 Gd1 -22.9(3) . . . . ?
C4 C3 O4 Gd1 -143.90(17) . . . . ?
C7 C6 O4 C3 -114.6(2) . . . . ?
C5 C6 O4 C3 7.2(3) . . . . ?
C7 C6 O4 Gd1 45.1(2) . . . . ?
C5 C6 O4 Gd1 166.84(16) . . . . ?
O12 C15 O11 Gd1 171.28(19) . . . . ?
C14 C15 O11 Gd1 -7.3(3) . . . . ?
O10 C13 O9 Gd1 -154.8(2) . . . . ?
C12 C13 O9 Gd1 24.1(3) . . . . ?
O3 C1 O2 Gd1 -178.1(2) . . . . ?
O1 C1 O2 Gd1 1.7(2) . . . . ?
O3 C1 O1 Gd1 178.1(2) . . . . ?
O2 C1 O1 Gd1 -1.7(2) . . . . ?
